data_7120605
loop_
_publ_author_name
'Lindsay, Vincent'
'Murphy, Rebecca'
'Sarpong, Richmond'

_publ_section_title
;
 Effect of protic additives in Cu-catalysed asymmetric Diels-Alder
 cycloadditions of doubly activated dienophiles: towards the synthesis of
 magellanine-type Lycopodium alkaloids
;
_journal_name_full 'Chem. Commun.'
_journal_paper_doi 10.1039/C7CC06367A
_journal_year 2017
_chemical_formula_sum 'C22 H33 N O3 Si'
_chemical_formula_weight 387.58
_chemical_name_common RMXII-193
_chemical_name_systematic
; 
 sarpong59 
;
_space_group.centring_type P

_space_group_crystal_system monoclinic
_space_group_IT_number 14
_space_group_name_Hall '-P 2ybc'
_space_group_name_H-M_alt 'P 1 21/c 1'
_symmetry_space_group_name_Hall '-P 2ybc'
_symmetry_space_group_name_H-M 'P 1 21/c 1'
_atom_sites_solution_hydrogens geom
_atom_sites_solution_primary iterative
_atom_sites_solution_secondary difmap
_audit_creation_method SHELXL-2013
_audit_update_record
;
2017-08-14 deposited with the CCDC.
2017-08-29 downloaded from the CCDC.
;
_cell_angle_alpha 90
_cell_angle_beta 93.906(2)
_cell_angle_gamma 90
_cell_formula_units_Z 4
_cell_length_a 17.6138(8)
_cell_length_b 11.1045(5)
_cell_length_c 11.1829(5)
_cell_measurement_reflns_used 9656
_cell_measurement_temperature 100(2)
_cell_measurement_theta_max 68.25
_cell_measurement_theta_min 2.51
_cell_volume 2182.21(17)
_computing_cell_refinement 'Bruker SAINT'
_computing_data_collection 'Bruker APEX2'
_computing_data_reduction 'Bruker SAINT'
_computing_molecular_graphics ORTEP-32
_computing_publication_material WinGX
_computing_structure_refinement SHELXL-2013
_computing_structure_solution SHELXT
_diffrn_ambient_temperature 100(2)
_diffrn_detector_area_resol_mean 8.366
_diffrn_measured_fraction_theta_full 1.000
_diffrn_measured_fraction_theta_max 0.997
_diffrn_measurement_device_type 'Bruker APEX-II CCD'
_diffrn_measurement_method 'phi and omega scans'
_diffrn_radiation_type CuK\a
_diffrn_radiation_wavelength 1.54178
_diffrn_reflns_av_R_equivalents 0.0255
_diffrn_reflns_av_unetI/netI 0.0146
_diffrn_reflns_Laue_measured_fraction_full 1.000
_diffrn_reflns_Laue_measured_fraction_max 0.997
_diffrn_reflns_limit_h_max 20
_diffrn_reflns_limit_h_min -21
_diffrn_reflns_limit_k_max 13
_diffrn_reflns_limit_k_min -11
_diffrn_reflns_limit_l_max 13
_diffrn_reflns_limit_l_min -13
_diffrn_reflns_number 32201
_diffrn_reflns_point_group_measured_fraction_full 1.000
_diffrn_reflns_point_group_measured_fraction_max 0.997
_diffrn_reflns_theta_full 67.000
_diffrn_reflns_theta_max 68.247
_diffrn_reflns_theta_min 2.514
_diffrn_source 'microfocus rotating anode'
_exptl_absorpt_coefficient_mu 1.110
_exptl_absorpt_correction_T_max 0.929
_exptl_absorpt_correction_T_min 0.877
_exptl_absorpt_correction_type multi-scan
_exptl_absorpt_process_details SADABS
_exptl_crystal_colour colorless
_exptl_crystal_density_diffrn 1.180
_exptl_crystal_description plate
_exptl_crystal_F_000 840
_exptl_crystal_size_max 0.050
_exptl_crystal_size_mid 0.030
_exptl_crystal_size_min 0.030
_refine_diff_density_max 0.429
_refine_diff_density_min -0.404
_refine_diff_density_rms 0.052
_refine_ls_extinction_method none
_refine_ls_goodness_of_fit_ref 1.043
_refine_ls_hydrogen_treatment constr
_refine_ls_matrix_type full
_refine_ls_number_parameters 259
_refine_ls_number_reflns 3982
_refine_ls_number_restraints 0
_refine_ls_restrained_S_all 1.043
_refine_ls_R_factor_all 0.0631
_refine_ls_R_factor_gt 0.0563
_refine_ls_shift/su_max 0.000
_refine_ls_shift/su_mean 0.000
_refine_ls_structure_factor_coef Fsqd
_refine_ls_weighting_details 'w=1/[\s^2^(Fo^2^)+(0.0687P)^2^+2.2930P] where P=(Fo^2^+2Fc^2^)/3'
_refine_ls_weighting_scheme calc
_refine_ls_wR_factor_gt 0.1435
_refine_ls_wR_factor_ref 0.1498
_reflns_Friedel_coverage 0.000
_reflns_number_gt 3468
_reflns_number_total 3982
_reflns_threshold_expression 'I > 2\s(I)'
_cod_data_source_file c7cc06367a2.cif
_cod_data_source_block sarpong59
_cod_depositor_comments
;
The following automatic conversions were performed:

'_space_group.centring_type' value 'primitive' was replaced with the
value 'P' as specified in the replacement file
'/home/antanas/src/cod-tools/trunk/data/replacement-values/replacement_values.lst'.

Automatic conversion script
Id: cif_fix_values 5642 2017-10-24 12:04:52Z antanas 
;
_cod_database_code 7120605
_shelx_space_group_comment
; 
The symmetry employed for this shelxl refinement is uniquely defined 
by the following loop, which should always be used as a source of 
symmetry information in preference to the above space-group names. 
They are only intended as comments. 
;
_shelx_estimated_absorpt_t_min 0.947
_shelx_estimated_absorpt_t_max 0.967
_shelxl_version_number 2013-4

loop_
_space_group_symop_operation_xyz
'x, y, z'
'-x, y+1/2, -z+1/2'
'-x, -y, -z'
'x, -y-1/2, z-1/2'

loop_
_atom_site_label
_atom_site_type_symbol
_atom_site_fract_x
_atom_site_fract_y
_atom_site_fract_z
_atom_site_U_iso_or_equiv
_atom_site_adp_type
_atom_site_occupancy
_atom_site_site_symmetry_order
_atom_site_calc_flag
_atom_site_refinement_flags_posn
_atom_site_refinement_flags_adp
_atom_site_refinement_flags_occupancy
_atom_site_disorder_assembly
_atom_site_disorder_group
C1 C 0.34709(11) 0.38234(17) 0.27199(17) 0.0221(4) Uani 1 1 d . . . . .
C2 C 0.40190(11) 0.45961(17) 0.35263(17) 0.0216(4) Uani 1 1 d . . . . .
C3 C 0.44862(11) 0.37761(18) 0.43033(18) 0.0249(4) Uani 1 1 d . . . . .
H3 H 0.4622 0.3987 0.5161 0.030 Uiso 1 1 calc R U . . .
C4 C 0.43067(11) 0.24957(18) 0.39449(18) 0.0249(4) Uani 1 1 d . . . . .
H4A H 0.3956 0.2121 0.4492 0.030 Uiso 1 1 calc R U . . .
H4B H 0.4776 0.2005 0.3941 0.030 Uiso 1 1 calc R U . . .
C5 C 0.39249(11) 0.26284(17) 0.26708(17) 0.0225(4) Uani 1 1 d . . . . .
H5 H 0.4337 0.2753 0.2112 0.027 Uiso 1 1 calc R U . . .
C6 C 0.34595(12) 0.15436(18) 0.22225(19) 0.0275(4) Uani 1 1 d . . . . .
H6A H 0.3404 0.1569 0.1336 0.033 Uiso 1 1 calc R U . . .
H6B H 0.3743 0.0801 0.2457 0.033 Uiso 1 1 calc R U . . .
C7 C 0.26832(12) 0.1476(2) 0.2690(2) 0.0337(5) Uani 1 1 d . . . . .
C8 C 0.23754(12) 0.2418(2) 0.3197(2) 0.0366(5) Uani 1 1 d . . . . .
H8 H 0.1873 0.2325 0.3442 0.044 Uiso 1 1 calc R U . . .
C9 C 0.27488(11) 0.36213(19) 0.34201(19) 0.0272(5) Uani 1 1 d . . . . .
H9 H 0.2936 0.3610 0.4284 0.033 Uiso 1 1 calc R U . A 1
C10 C 0.32705(13) 0.43619(19) 0.14850(18) 0.0297(5) Uani 1 1 d . . . . .
H10A H 0.2947 0.3793 0.0995 0.036 Uiso 1 1 calc R U . . .
H10B H 0.2983 0.5120 0.1565 0.036 Uiso 1 1 calc R U . . .
C11 C 0.38443(10) 0.58635(17) 0.38587(17) 0.0216(4) Uani 1 1 d . . . . .
C12 C 0.34756(12) 0.61651(18) 0.48720(18) 0.0271(4) Uani 1 1 d . . . . .
H12 H 0.3282 0.5554 0.5363 0.033 Uiso 1 1 calc R U . . .
C13 C 0.33922(12) 0.7365(2) 0.51600(19) 0.0303(5) Uani 1 1 d . . . . .
H13 H 0.3132 0.7556 0.5853 0.036 Uiso 1 1 calc R U . . .
C14 C 0.40049(12) 0.79776(19) 0.3542(2) 0.0302(5) Uani 1 1 d . . . . .
H14 H 0.4196 0.8608 0.3072 0.036 Uiso 1 1 calc R U . . .
C15 C 0.41036(11) 0.68063(18) 0.31734(18) 0.0262(4) Uani 1 1 d . . . . .
H15 H 0.4346 0.6644 0.2458 0.031 Uiso 1 1 calc R U . . .
C16 C 0.22808(15) 0.0282(2) 0.2547(3) 0.0552(8) Uani 1 1 d . . . . .
H16A H 0.1779 0.0340 0.2871 0.083 Uiso 1 1 calc R U . . .
H16B H 0.2582 -0.0340 0.2982 0.083 Uiso 1 1 calc R U . . .
H16C H 0.2220 0.0071 0.1695 0.083 Uiso 1 1 calc R U . . .
C17 C 0.1065(3) 0.3902(5) 0.1443(5) 0.0446(13) Uiso 0.643(4) 1 d . . P B 1
H17A H 0.1338 0.4307 0.0822 0.067 Uiso 0.643(4) 1 calc R U P B 1
H17B H 0.0516 0.3963 0.1247 0.067 Uiso 0.643(4) 1 calc R U P B 1
H17C H 0.1214 0.3052 0.1484 0.067 Uiso 0.643(4) 1 calc R U P B 1
C18 C 0.0738(3) 0.3971(4) 0.4115(4) 0.0468(10) Uiso 0.643(4) 1 d . . P B 1
H18A H 0.0792 0.3093 0.4103 0.070 Uiso 0.643(4) 1 calc R U P B 1
H18B H 0.0201 0.4187 0.3950 0.070 Uiso 0.643(4) 1 calc R U P B 1
H18C H 0.0918 0.4279 0.4906 0.070 Uiso 0.643(4) 1 calc R U P B 1
C19 C 0.1128(2) 0.6314(3) 0.2846(3) 0.0356(9) Uiso 0.643(4) 1 d . . P B 1
C20 C 0.0332(3) 0.6543(5) 0.2248(5) 0.0602(13) Uiso 0.643(4) 1 d . . P B 1
H20A H 0.0242 0.7412 0.2185 0.090 Uiso 0.643(4) 1 calc R U P B 1
H20B H -0.0051 0.6178 0.2732 0.090 Uiso 0.643(4) 1 calc R U P B 1
H20C H 0.0295 0.6185 0.1445 0.090 Uiso 0.643(4) 1 calc R U P B 1
C21 C 0.1724(2) 0.6935(4) 0.2125(4) 0.0429(10) Uiso 0.643(4) 1 d . . P B 1
H21A H 0.1740 0.6545 0.1342 0.064 Uiso 0.643(4) 1 calc R U P B 1
H21B H 0.2225 0.6873 0.2560 0.064 Uiso 0.643(4) 1 calc R U P B 1
H21C H 0.1590 0.7786 0.2013 0.064 Uiso 0.643(4) 1 calc R U P B 1
C22 C 0.1174(3) 0.6865(5) 0.4104(4) 0.0502(11) Uiso 0.643(4) 1 d . . P B 1
H22A H 0.1085 0.7734 0.4045 0.075 Uiso 0.643(4) 1 calc R U P B 1
H22B H 0.1680 0.6715 0.4496 0.075 Uiso 0.643(4) 1 calc R U P B 1
H22C H 0.0787 0.6497 0.4577 0.075 Uiso 0.643(4) 1 calc R U P B 1
C17A C 0.1503(8) 0.6708(12) 0.3950(12) 0.086(4) Uiso 0.357(4) 1 d . . P B 2
H17D H 0.1759 0.6683 0.4756 0.128 Uiso 0.357(4) 1 calc R U P B 2
H17E H 0.0995 0.7057 0.3990 0.128 Uiso 0.357(4) 1 calc R U P B 2
H17F H 0.1801 0.7203 0.3428 0.128 Uiso 0.357(4) 1 calc R U P B 2
C18A C 0.1002(5) 0.4121(8) 0.4523(8) 0.050(2) Uiso 0.357(4) 1 d . . P B 2
H18D H 0.0797 0.3388 0.4136 0.075 Uiso 0.357(4) 1 calc R U P B 2
H18E H 0.0594 0.4548 0.4901 0.075 Uiso 0.357(4) 1 calc R U P B 2
H18F H 0.1404 0.3906 0.5135 0.075 Uiso 0.357(4) 1 calc R U P B 2
C19A C 0.0768(5) 0.5088(8) 0.1905(7) 0.050(2) Uiso 0.357(4) 1 d . . P B 2
C20A C -0.0050(6) 0.5366(9) 0.2179(9) 0.066(3) Uiso 0.357(4) 1 d . . P B 2
H20D H -0.0364 0.5453 0.1426 0.099 Uiso 0.357(4) 1 calc R U P B 2
H20E H -0.0062 0.6118 0.2636 0.099 Uiso 0.357(4) 1 calc R U P B 2
H20F H -0.0248 0.4707 0.2650 0.099 Uiso 0.357(4) 1 calc R U P B 2
C21A C 0.1041(7) 0.6114(11) 0.1090(11) 0.083(3) Uiso 0.357(4) 1 d . . P B 2
H21D H 0.1556 0.5934 0.0860 0.125 Uiso 0.357(4) 1 calc R U P B 2
H21E H 0.1045 0.6878 0.1528 0.125 Uiso 0.357(4) 1 calc R U P B 2
H21F H 0.0695 0.6175 0.0368 0.125 Uiso 0.357(4) 1 calc R U P B 2
C22A C 0.0844(8) 0.3953(14) 0.1305(14) 0.082(4) Uiso 0.357(4) 1 d . . P B 2
H22D H 0.0535 0.3961 0.0543 0.122 Uiso 0.357(4) 1 calc R U P B 2
H22E H 0.0670 0.3302 0.1812 0.122 Uiso 0.357(4) 1 calc R U P B 2
H22F H 0.1379 0.3822 0.1152 0.122 Uiso 0.357(4) 1 calc R U P B 2
N1 N 0.36548(10) 0.82749(15) 0.45232(16) 0.0301(4) Uani 1 1 d . . . . .
O1 O 0.39500(10) 0.45928(14) 0.09191(14) 0.0382(4) Uani 1 1 d . . . . .
H1 H 0.3877 0.5157 0.0424 0.057 Uiso 1 1 calc R U . . .
O2 O 0.48208(8) 0.44312(13) 0.33402(13) 0.0264(3) Uani 1 1 d . . . . .
O3 O 0.2250(5) 0.4558(8) 0.3316(6) 0.0238(11) Uani 0.643(4) 1 d . . P B 1
O3A O 0.2220(11) 0.4700(17) 0.2971(12) 0.039(3) Uani 0.357(4) 1 d . . P B 2
Si1 Si 0.13140(6) 0.46469(15) 0.29475(13) 0.0259(4) Uani 0.643(4) 1 d . . P B 1
Si1A Si 0.14184(13) 0.5151(3) 0.3335(3) 0.0432(7) Uani 0.357(4) 1 d . . P B 2

loop_
_atom_site_aniso_label
_atom_site_aniso_U_11
_atom_site_aniso_U_22
_atom_site_aniso_U_33
_atom_site_aniso_U_23
_atom_site_aniso_U_13
_atom_site_aniso_U_12
C1 0.0242(9) 0.0183(9) 0.0239(9) -0.0014(7) 0.0021(7) 0.0007(8)
C2 0.0214(9) 0.0221(10) 0.0218(9) 0.0002(7) 0.0057(7) 0.0001(7)
C3 0.0234(9) 0.0257(10) 0.0258(10) 0.0003(8) 0.0023(8) 0.0004(8)
C4 0.0250(10) 0.0229(10) 0.0272(10) 0.0021(8) 0.0039(8) 0.0031(8)
C5 0.0234(9) 0.0185(9) 0.0262(10) -0.0003(8) 0.0053(8) 0.0022(8)
C6 0.0322(11) 0.0203(10) 0.0301(10) -0.0022(8) 0.0033(8) 0.0018(8)
C7 0.0294(11) 0.0244(11) 0.0473(13) -0.0040(10) 0.0025(9) -0.0028(9)
C8 0.0232(10) 0.0326(12) 0.0545(14) -0.0063(11) 0.0063(10) -0.0049(9)
C9 0.0209(10) 0.0255(11) 0.0356(11) -0.0043(9) 0.0034(8) 0.0029(8)
C10 0.0409(12) 0.0221(10) 0.0255(10) -0.0012(8) -0.0011(9) 0.0055(9)
C11 0.0203(9) 0.0204(10) 0.0238(9) -0.0018(8) -0.0003(7) -0.0013(7)
C12 0.0324(11) 0.0232(10) 0.0264(10) 0.0004(8) 0.0072(8) -0.0016(8)
C13 0.0349(11) 0.0285(11) 0.0283(10) -0.0057(9) 0.0078(9) 0.0010(9)
C14 0.0341(11) 0.0221(10) 0.0349(11) 0.0022(9) 0.0066(9) -0.0014(9)
C15 0.0289(10) 0.0238(10) 0.0265(10) -0.0007(8) 0.0073(8) -0.0003(8)
C16 0.0365(14) 0.0346(14) 0.096(2) -0.0165(14) 0.0130(14) -0.0089(11)
N1 0.0344(10) 0.0219(9) 0.0341(10) -0.0053(7) 0.0035(7) 0.0002(7)
O1 0.0622(11) 0.0252(8) 0.0289(8) 0.0074(6) 0.0141(7) 0.0086(7)
O2 0.0218(7) 0.0239(7) 0.0343(8) 0.0000(6) 0.0077(6) 0.0003(5)
O3 0.0187(18) 0.020(3) 0.032(3) 0.000(2) -0.0047(19) 0.0042(16)
O3A 0.038(4) 0.023(4) 0.054(8) 0.003(5) -0.013(6) 0.018(3)
Si1 0.0200(5) 0.0261(7) 0.0315(7) 0.0005(5) 0.0018(4) 0.0023(4)
Si1A 0.0305(11) 0.0445(15) 0.0535(14) -0.0236(13) -0.0040(9) 0.0073(10)

loop_
_atom_type_symbol
_atom_type_description
_atom_type_scat_dispersion_real
_atom_type_scat_dispersion_imag
_atom_type_scat_source
C C 0.0181 0.0091 'International Tables Vol C Tables 4.2.6.8 and 6.1.1.4'
H H 0.0000 0.0000 'International Tables Vol C Tables 4.2.6.8 and 6.1.1.4'
N N 0.0311 0.0180 'International Tables Vol C Tables 4.2.6.8 and 6.1.1.4'
O O 0.0492 0.0322 'International Tables Vol C Tables 4.2.6.8 and 6.1.1.4'
Si Si 0.2541 0.3302 'International Tables Vol C Tables 4.2.6.8 and 6.1.1.4'

loop_
_geom_angle_atom_site_label_1
_geom_angle_atom_site_label_2
_geom_angle_atom_site_label_3
_geom_angle
C10 C1 C2 114.20(16)
C10 C1 C5 113.04(16)
C2 C1 C5 101.15(15)
C10 C1 C9 111.48(17)
C2 C1 C9 106.72(15)
C5 C1 C9 109.61(15)
O2 C2 C3 59.77(12)
O2 C2 C11 111.92(15)
C3 C2 C11 123.57(17)
O2 C2 C1 115.05(15)
C3 C2 C1 107.74(16)
C11 C2 C1 122.71(16)
O2 C3 C2 59.50(12)
O2 C3 C4 111.29(16)
C2 C3 C4 109.18(16)
O2 C3 H3 120.6
C2 C3 H3 120.6
C4 C3 H3 120.6
C3 C4 C5 103.09(15)
C3 C4 H4A 111.1
C5 C4 H4A 111.1
C3 C4 H4B 111.1
C5 C4 H4B 111.1
H4A C4 H4B 109.1
C6 C5 C4 114.84(16)
C6 C5 C1 114.88(16)
C4 C5 C1 104.03(15)
C6 C5 H5 107.6
C4 C5 H5 107.6
C1 C5 H5 107.6
C7 C6 C5 114.12(17)
C7 C6 H6A 108.7
C5 C6 H6A 108.7
C7 C6 H6B 108.7
C5 C6 H6B 108.7
H6A C6 H6B 107.6
C8 C7 C6 121.3(2)
C8 C7 C16 122.5(2)
C6 C7 C16 116.2(2)
C7 C8 C9 125.9(2)
C7 C8 H8 117.0
C9 C8 H8 117.0
O3 C9 C8 113.1(4)
O3 C9 C1 113.1(4)
C8 C9 C1 114.11(17)
C8 C9 O3A 112.3(7)
C1 C9 O3A 102.4(7)
O3 C9 H9 105.1
C8 C9 H9 105.1
C1 C9 H9 105.1
O1 C10 C1 109.01(17)
O1 C10 H10A 109.9
C1 C10 H10A 109.9
O1 C10 H10B 109.9
C1 C10 H10B 109.9
H10A C10 H10B 108.3
C12 C11 C15 117.26(18)
C12 C11 C2 123.21(18)
C15 C11 C2 119.39(17)
C13 C12 C11 119.16(19)
C13 C12 H12 120.4
C11 C12 H12 120.4
N1 C13 C12 123.98(19)
N1 C13 H13 118.0
C12 C13 H13 118.0
N1 C14 C15 123.6(2)
N1 C14 H14 118.2
C15 C14 H14 118.2
C14 C15 C11 119.47(19)
C14 C15 H15 120.3
C11 C15 H15 120.3
C7 C16 H16A 109.5
C7 C16 H16B 109.5
H16A C16 H16B 109.5
C7 C16 H16C 109.5
H16A C16 H16C 109.5
H16B C16 H16C 109.5
Si1 C17 H17A 109.5
Si1 C17 H17B 109.5
H17A C17 H17B 109.5
Si1 C17 H17C 109.5
H17A C17 H17C 109.5
H17B C17 H17C 109.5
Si1 C18 H18A 109.5
Si1 C18 H18B 109.5
H18A C18 H18B 109.5
Si1 C18 H18C 109.5
H18A C18 H18C 109.5
H18B C18 H18C 109.5
C21 C19 C22 107.9(3)
C21 C19 C20 109.6(3)
C22 C19 C20 108.9(4)
C21 C19 Si1 110.6(3)
C22 C19 Si1 109.8(3)
C20 C19 Si1 109.9(3)
C19 C20 H20A 109.5
C19 C20 H20B 109.5
H20A C20 H20B 109.5
C19 C20 H20C 109.5
H20A C20 H20C 109.5
H20B C20 H20C 109.5
C19 C21 H21A 109.5
C19 C21 H21B 109.5
H21A C21 H21B 109.5
C19 C21 H21C 109.5
H21A C21 H21C 109.5
H21B C21 H21C 109.5
C19 C22 H22A 109.5
C19 C22 H22B 109.5
H22A C22 H22B 109.5
C19 C22 H22C 109.5
H22A C22 H22C 109.5
H22B C22 H22C 109.5
Si1A C17A H17D 109.5
Si1A C17A H17E 109.5
H17D C17A H17E 109.5
Si1A C17A H17F 109.5
H17D C17A H17F 109.5
H17E C17A H17F 109.5
Si1A C18A H18D 109.5
Si1A C18A H18E 109.5
H18D C18A H18E 109.5
Si1A C18A H18F 109.5
H18D C18A H18F 109.5
H18E C18A H18F 109.5
C22A C19A C20A 113.0(9)
C22A C19A C21A 109.0(9)
C20A C19A C21A 107.7(8)
C22A C19A Si1A 110.7(8)
C20A C19A Si1A 110.3(6)
C21A C19A Si1A 105.8(6)
C19A C20A H20D 109.5
C19A C20A H20E 109.5
H20D C20A H20E 109.5
C19A C20A H20F 109.5
H20D C20A H20F 109.5
H20E C20A H20F 109.5
C19A C21A H21D 109.5
C19A C21A H21E 109.5
H21D C21A H21E 109.5
C19A C21A H21F 109.5
H21D C21A H21F 109.5
H21E C21A H21F 109.5
C19A C22A H22D 109.5
C19A C22A H22E 109.5
H22D C22A H22E 109.5
C19A C22A H22F 109.5
H22D C22A H22F 109.5
H22E C22A H22F 109.5
C14 N1 C13 116.53(18)
C10 O1 H1 109.5
C2 O2 C3 60.73(12)
C9 O3 Si1 133.2(6)
Si1A O3A C9 132.7(10)
O3 Si1 C18 112.2(3)
O3 Si1 C19 103.7(3)
C18 Si1 C19 109.70(19)
O3 Si1 C17 110.9(3)
C18 Si1 C17 110.0(2)
C19 Si1 C17 110.3(2)
O3A Si1A C17A 109.8(8)
O3A Si1A C19A 105.7(6)
C17A Si1A C19A 111.9(5)
O3A Si1A C18A 112.2(6)
C17A Si1A C18A 108.6(5)
C19A Si1A C18A 108.7(4)

loop_
_geom_bond_atom_site_label_1
_geom_bond_atom_site_label_2
_geom_bond_distance
C1 C10 1.524(3)
C1 C2 1.537(3)
C1 C5 1.552(3)
C1 C9 1.555(3)
C2 O2 1.453(2)
C2 C3 1.471(3)
C2 C11 1.493(3)
C3 O2 1.457(2)
C3 C4 1.505(3)
C3 H3 1.0000
C4 C5 1.541(3)
C4 H4A 0.9900
C4 H4B 0.9900
C5 C6 1.523(3)
C5 H5 1.0000
C6 C7 1.499(3)
C6 H6A 0.9900
C6 H6B 0.9900
C7 C8 1.324(3)
C7 C16 1.506(3)
C8 C9 1.503(3)
C8 H8 0.9500
C9 O3 1.361(9)
C9 O3A 1.579(16)
C9 H9 1.0000
C10 O1 1.415(3)
C10 H10A 0.9900
C10 H10B 0.9900
C11 C12 1.385(3)
C11 C15 1.393(3)
C12 C13 1.381(3)
C12 H12 0.9500
C13 N1 1.337(3)
C13 H13 0.9500
C14 N1 1.336(3)
C14 C15 1.379(3)
C14 H14 0.9500
C15 H15 0.9500
C16 H16A 0.9800
C16 H16B 0.9800
C16 H16C 0.9800
C17 Si1 1.899(6)
C17 H17A 0.9800
C17 H17B 0.9800
C17 H17C 0.9800
C18 Si1 1.865(4)
C18 H18A 0.9800
C18 H18B 0.9800
C18 H18C 0.9800
C19 C21 1.531(5)
C19 C22 1.532(6)
C19 C20 1.533(6)
C19 Si1 1.882(4)
C20 H20A 0.9800
C20 H20B 0.9800
C20 H20C 0.9800
C21 H21A 0.9800
C21 H21B 0.9800
C21 H21C 0.9800
C22 H22A 0.9800
C22 H22B 0.9800
C22 H22C 0.9800
C17A Si1A 1.864(14)
C17A H17D 0.9800
C17A H17E 0.9800
C17A H17F 0.9800
C18A Si1A 1.935(9)
C18A H18D 0.9800
C18A H18E 0.9800
C18A H18F 0.9800
C19A C22A 1.438(17)
C19A C20A 1.524(12)
C19A C21A 1.556(14)
C19A Si1A 1.904(9)
C20A H20D 0.9800
C20A H20E 0.9800
C20A H20F 0.9800
C21A H21D 0.9800
C21A H21E 0.9800
C21A H21F 0.9800
C22A H22D 0.9800
C22A H22E 0.9800
C22A H22F 0.9800
O1 H1 0.8400
O3 Si1 1.675(8)
O3A Si1A 1.58(2)
